data_7153426
loop_
_publ_author_name
'Pitchumony, Tamil Selvi'
'Spingler, Bernhard'
'Motterlini, Roberto'
'Alberto, Roger'

_publ_section_title
;
 Syntheses, structural characterization and CO releasing properties of
 boranocarbonate [H3BCO2H]- derivatives.
;
_journal_issue 21
_journal_name_full 'Organic &amp; biomolecular chemistry'
_journal_page_first 4849
_journal_page_last 4854
_journal_paper_doi 10.1039/c0ob00099j
_journal_volume 8
_journal_year 2010
_chemical_formula_sum 'C18 H35 B K N3 O7'
_chemical_formula_weight 455.40
_chemical_name_systematic
;
?
;
_space_group_IT_number 19
_symmetry_cell_setting orthorhombic
_symmetry_space_group_name_Hall 'P 2ac 2ab'
_symmetry_space_group_name_H-M 'P 21 21 21'
_atom_sites_solution_hydrogens geom
_atom_sites_solution_primary direct
_atom_sites_solution_secondary difmap
_audit_creation_method SHELXL-97
_cell_angle_alpha 90.00
_cell_angle_beta 90.00
_cell_angle_gamma 90.00
_cell_formula_units_Z 4
_cell_length_a 8.5561(2)
_cell_length_b 15.6585(4)
_cell_length_c 17.7150(4)
_cell_measurement_reflns_used 5803
_cell_measurement_temperature 183(2)
_cell_measurement_theta_max 30.9663
_cell_measurement_theta_min 2.3743
_cell_volume 2373.38(10)
_computing_cell_refinement 'CrysAlis RED (Oxford, 2007)'
_computing_data_collection 'CrysAlis RED (Oxford, 2007)'
_computing_data_reduction 'CrysAlis RED (Oxford, 2007)'
_computing_molecular_graphics 'ORTEP-3 (Farrugia, 1997)'
_computing_publication_material 'SHELXL-97 (Sheldrick, 1997)'
_computing_structure_refinement 'SHELXL-97 (Sheldrick, 1997)'
_computing_structure_solution 'SIR-97 (Altomare, 1999)'
_diffrn_ambient_temperature 183(2)
_diffrn_detector_area_resol_mean 10.4498
_diffrn_measured_fraction_theta_full 0.999
_diffrn_measured_fraction_theta_max 0.999
_diffrn_measurement_device_type 'Xcalibur Ruby'
_diffrn_measurement_method '/o oscillation scan'
_diffrn_radiation_monochromator graphite
_diffrn_radiation_source 'Enhance (Mo) X-ray Source'
_diffrn_radiation_type MoK\a
_diffrn_radiation_wavelength 0.7107
_diffrn_reflns_av_R_equivalents 0.0446
_diffrn_reflns_av_sigmaI/netI 0.0924
_diffrn_reflns_limit_h_max 11
_diffrn_reflns_limit_h_min -9
_diffrn_reflns_limit_k_max 20
_diffrn_reflns_limit_k_min -20
_diffrn_reflns_limit_l_max 23
_diffrn_reflns_limit_l_min -23
_diffrn_reflns_number 21375
_diffrn_reflns_theta_full 28.28
_diffrn_reflns_theta_max 28.28
_diffrn_reflns_theta_min 2.60
_exptl_absorpt_coefficient_mu 0.265
_exptl_absorpt_correction_T_max 0.9869
_exptl_absorpt_correction_T_min 0.8668
_exptl_absorpt_correction_type multi-scan
_exptl_absorpt_process_details
;
CrysAlis RED, Oxford Diffraction Ltd.,
Version 1.171.32.5 (release 08-05-2007 CrysAlis171 .NET)
(compiled May 8 2007,13:10:02)
Empirical absorption correction using spherical harmonics,
implemented in SCALE3 ABSPACK scaling algorithm.
;
_exptl_crystal_colour colourless
_exptl_crystal_density_diffrn 1.274
_exptl_crystal_density_method 'not measured'
_exptl_crystal_description needle
_exptl_crystal_F_000 976
_exptl_crystal_size_max 0.25
_exptl_crystal_size_mid 0.07
_exptl_crystal_size_min 0.05
_refine_diff_density_max 0.181
_refine_diff_density_min -0.191
_refine_diff_density_rms 0.041
_refine_ls_abs_structure_details 'Flack H D (1983), Acta Cryst. A39, 876-881'
_refine_ls_abs_structure_Flack 0.01(3)
_refine_ls_extinction_method none
_refine_ls_goodness_of_fit_ref 0.880
_refine_ls_hydrogen_treatment mixed
_refine_ls_matrix_type full
_refine_ls_number_parameters 280
_refine_ls_number_reflns 5896
_refine_ls_number_restraints 0
_refine_ls_restrained_S_all 0.880
_refine_ls_R_factor_all 0.0872
_refine_ls_R_factor_gt 0.0380
_refine_ls_shift/su_max 0.001
_refine_ls_shift/su_mean 0.000
_refine_ls_structure_factor_coef Fsqd
_refine_ls_weighting_details 'calc w=1/[\s^2^(Fo^2^)+(0.0283P)^2^+0.0000P] where P=(Fo^2^+2Fc^2^)/3'
_refine_ls_weighting_scheme calc
_refine_ls_wR_factor_gt 0.0580
_refine_ls_wR_factor_ref 0.0694
_reflns_number_gt 3384
_reflns_number_total 5896
_reflns_threshold_expression >2sigma(I)
_cod_data_source_file c0ob00099j.txt
_cod_data_source_block sp050907
_cod_original_sg_symbol_H-M P212121
_cod_database_code 7153426

loop_
_symmetry_equiv_pos_as_xyz
'x, y, z'
'-x+1/2, -y, z+1/2'
'x+1/2, -y+1/2, -z'
'-x, y+1/2, -z+1/2'

loop_
_atom_site_label
_atom_site_type_symbol
_atom_site_fract_x
_atom_site_fract_y
_atom_site_fract_z
_atom_site_U_iso_or_equiv
_atom_site_adp_type
_atom_site_occupancy
_atom_site_symmetry_multiplicity
_atom_site_calc_flag
_atom_site_refinement_flags
C2 C 0.4637(3) 0.88205(13) 0.69896(12) 0.0407(6) Uani 1 1 d .
H2A H 0.4228 0.8576 0.7466 0.049 Uiso 1 1 calc R
H2B H 0.4547 0.9450 0.7018 0.049 Uiso 1 1 calc R
C3 C 0.6310(3) 0.85729(13) 0.68896(12) 0.0396(6) Uani 1 1 d .
H3A H 0.6703 0.8787 0.6399 0.048 Uiso 1 1 calc R
H3B H 0.6952 0.8826 0.7297 0.048 Uiso 1 1 calc R
C5 C 0.7999(2) 0.73888(16) 0.68914(12) 0.0475(6) Uani 1 1 d .
H5A H 0.8605 0.7673 0.7296 0.057 Uiso 1 1 calc R
H5B H 0.8474 0.7540 0.6399 0.057 Uiso 1 1 calc R
C6 C 0.8033(3) 0.64471(16) 0.69996(12) 0.0493(6) Uani 1 1 d .
H6A H 0.9128 0.6248 0.7039 0.059 Uiso 1 1 calc R
H6B H 0.7484 0.6294 0.7472 0.059 Uiso 1 1 calc R
C8 C 0.7293(3) 0.51436(13) 0.64347(14) 0.0486(6) Uani 1 1 d .
H8B H 0.6741 0.4969 0.6901 0.058 Uiso 1 1 calc R
H8A H 0.8382 0.4933 0.6464 0.058 Uiso 1 1 calc R
C9 C 0.6502(3) 0.47679(14) 0.57653(14) 0.0497(7) Uani 1 1 d .
H9A H 0.7013 0.4969 0.5297 0.060 Uiso 1 1 calc R
H9B H 0.6574 0.4137 0.5782 0.060 Uiso 1 1 calc R
C11 C 0.4091(3) 0.47330(13) 0.51242(12) 0.0443(6) Uani 1 1 d .
H11A H 0.4179 0.4104 0.5084 0.053 Uiso 1 1 calc R
H11B H 0.4551 0.4989 0.4664 0.053 Uiso 1 1 calc R
C12 C 0.2428(3) 0.49815(13) 0.51903(13) 0.0460(6) Uani 1 1 d .
H12A H 0.1824 0.4729 0.4769 0.055 Uiso 1 1 calc R
H12B H 0.1994 0.4762 0.5671 0.055 Uiso 1 1 calc R
C14 C 0.0704(2) 0.61463(15) 0.52356(13) 0.0422(6) Uani 1 1 d .
H14A H 0.0286 0.5975 0.5734 0.051 Uiso 1 1 calc R
H14B H 0.0069 0.5866 0.4839 0.051 Uiso 1 1 calc R
C15 C 0.0619(3) 0.70951(14) 0.51501(12) 0.0403(6) Uani 1 1 d .
H15A H 0.1146 0.7272 0.4678 0.048 Uiso 1 1 calc R
H15B H -0.0486 0.7280 0.5125 0.048 Uiso 1 1 calc R
C17 C 0.1311(2) 0.83872(13) 0.57443(12) 0.0413(5) Uani 1 1 d .
H17A H 0.0212 0.8584 0.5740 0.050 Uiso 1 1 calc R
H17B H 0.1826 0.8590 0.5277 0.050 Uiso 1 1 calc R
C18 C 0.2137(2) 0.87337(13) 0.64198(14) 0.0425(5) Uani 1 1 d .
H18A H 0.2023 0.9363 0.6439 0.051 Uiso 1 1 calc R
H18B H 0.1680 0.8491 0.6886 0.051 Uiso 1 1 calc R
C21 C 0.1784(2) 0.66063(15) 0.80377(11) 0.0334(5) Uani 1 1 d .
C24 C 0.0475(2) 0.76789(14) 0.88372(12) 0.0413(6) Uani 1 1 d .
H24A H 0.0194 0.8065 0.8416 0.050 Uiso 1 1 calc R
H24B H 0.1464 0.7886 0.9062 0.050 Uiso 1 1 calc R
C25 C -0.0815(2) 0.76955(14) 0.94323(11) 0.0403(5) Uani 1 1 d .
H25A H -0.0466 0.7367 0.9879 0.048 Uiso 1 1 calc R
H25B H -0.0991 0.8293 0.9594 0.048 Uiso 1 1 calc R
C26 C -0.2318(2) 0.73315(14) 0.91547(10) 0.0358(5) Uani 1 1 d .
C28 C -0.3996(3) 0.63633(17) 0.88803(12) 0.0493(6) Uani 1 1 d .
H28A H -0.4510 0.5828 0.8834 0.059 Uiso 1 1 calc R
C30 C -0.3521(2) 0.77145(16) 0.87881(11) 0.0392(6) Uani 1 1 d .
H30 H -0.3607 0.8305 0.8670 0.047 Uiso 1 1 calc R
N23 N 0.06948(18) 0.68173(10) 0.85492(9) 0.0363(4) Uani 1 1 d .
H23A H 0.0078 0.6411 0.8720 0.044 Uiso 1 1 calc R
N27 N -0.2613(2) 0.64654(12) 0.92126(9) 0.0441(5) Uani 1 1 d .
N29 N -0.4580(2) 0.70950(13) 0.86206(10) 0.0448(5) Uani 1 1 d .
H29A H -0.5478 0.7164 0.8386 0.054 Uiso 1 1 calc R
O1 O 0.37483(15) 0.85087(8) 0.63661(7) 0.0367(3) Uani 1 1 d .
O4 O 0.64205(15) 0.76657(9) 0.69131(7) 0.0360(3) Uani 1 1 d .
O7 O 0.72868(15) 0.60473(8) 0.63725(8) 0.0371(3) Uani 1 1 d .
O10 O 0.49076(18) 0.50244(9) 0.57727(8) 0.0427(4) Uani 1 1 d .
O13 O 0.22945(17) 0.58892(8) 0.51700(7) 0.0377(4) Uani 1 1 d .
O16 O 0.13655(15) 0.74784(9) 0.57794(7) 0.0351(3) Uani 1 1 d .
O20 O 0.26746(16) 0.71961(9) 0.78063(8) 0.0400(4) Uani 1 1 d .
K1 K 0.39392(5) 0.66287(3) 0.64607(3) 0.03450(12) Uani 1 1 d .
B22 B 0.1944(4) 0.56274(18) 0.77780(18) 0.0464(7) Uani 1 1 d .
H22A H 0.108(3) 0.5212(14) 0.8091(13) 0.070 Uiso 1 1 d .
H22B H 0.325(3) 0.5442(14) 0.7881(13) 0.070 Uiso 1 1 d .
H22C H 0.176(2) 0.5545(13) 0.7144(14) 0.070 Uiso 1 1 d .

loop_
_atom_site_aniso_label
_atom_site_aniso_U_11
_atom_site_aniso_U_22
_atom_site_aniso_U_33
_atom_site_aniso_U_23
_atom_site_aniso_U_13
_atom_site_aniso_U_12
C2 0.0583(16) 0.0273(12) 0.0365(12) -0.0038(10) 0.0054(12) -0.0064(12)
C3 0.0436(14) 0.0375(14) 0.0378(12) -0.0052(10) -0.0020(11) -0.0173(12)
C5 0.0298(12) 0.0727(19) 0.0399(13) -0.0153(12) -0.0009(10) -0.0047(14)
C6 0.0367(13) 0.076(2) 0.0351(13) -0.0026(13) -0.0048(11) 0.0134(14)
C8 0.0425(13) 0.0460(14) 0.0573(14) 0.0201(13) 0.0054(14) 0.0096(12)
C9 0.0505(16) 0.0322(13) 0.0663(17) 0.0026(12) 0.0096(14) 0.0121(12)
C11 0.0636(17) 0.0231(12) 0.0463(13) -0.0034(10) 0.0005(13) 0.0009(13)
C12 0.0572(16) 0.0275(12) 0.0532(15) -0.0037(11) -0.0063(13) -0.0084(13)
C14 0.0339(13) 0.0529(16) 0.0399(13) -0.0002(11) -0.0087(11) -0.0053(13)
C15 0.0327(13) 0.0534(16) 0.0348(12) 0.0040(11) -0.0046(10) 0.0053(12)
C17 0.0339(12) 0.0351(13) 0.0549(13) 0.0135(11) 0.0023(11) 0.0094(13)
C18 0.0384(12) 0.0328(12) 0.0563(14) 0.0010(12) 0.0088(13) 0.0057(11)
C21 0.0289(11) 0.0402(13) 0.0310(11) 0.0051(11) -0.0078(10) -0.0005(12)
C24 0.0367(12) 0.0404(14) 0.0467(13) -0.0105(11) -0.0022(10) -0.0010(12)
C25 0.0421(13) 0.0385(13) 0.0404(12) -0.0066(10) -0.0112(11) 0.0057(12)
C26 0.0343(12) 0.0451(14) 0.0281(11) -0.0032(10) 0.0031(10) 0.0064(13)
C28 0.0517(15) 0.0591(18) 0.0371(13) -0.0041(12) 0.0113(13) -0.0093(15)
C30 0.0378(13) 0.0498(15) 0.0299(12) -0.0013(10) 0.0027(10) 0.0034(13)
N23 0.0389(10) 0.0335(10) 0.0365(9) -0.0012(9) 0.0057(9) -0.0036(8)
N27 0.0444(12) 0.0489(13) 0.0388(10) -0.0019(9) 0.0002(9) -0.0004(11)
N29 0.0337(10) 0.0689(14) 0.0319(10) -0.0015(11) 0.0025(9) -0.0057(11)
O1 0.0369(8) 0.0336(8) 0.0396(8) -0.0037(7) 0.0054(7) -0.0010(7)
O4 0.0313(8) 0.0378(9) 0.0389(8) -0.0029(6) 0.0018(6) -0.0041(8)
O7 0.0366(8) 0.0392(8) 0.0355(8) 0.0047(7) -0.0035(7) 0.0042(7)
O10 0.0435(9) 0.0399(9) 0.0447(9) -0.0059(7) 0.0021(8) 0.0060(8)
O13 0.0371(9) 0.0319(9) 0.0440(9) -0.0002(6) -0.0017(7) -0.0045(8)
O16 0.0359(8) 0.0331(8) 0.0363(8) 0.0046(7) -0.0044(7) 0.0052(8)
O20 0.0315(8) 0.0398(9) 0.0488(9) 0.0064(7) 0.0013(7) -0.0050(8)
K1 0.0320(2) 0.0338(2) 0.0377(2) -0.0007(2) 0.0008(2) 0.0002(2)
B22 0.0404(18) 0.0378(17) 0.061(2) -0.0031(15) 0.0000(16) 0.0078(15)

loop_
_atom_type_symbol
_atom_type_description
_atom_type_scat_dispersion_real
_atom_type_scat_dispersion_imag
_atom_type_scat_source
C C 0.0033 0.0016 'International Tables Vol C Tables 4.2.6.8 and 6.1.1.4'
H H 0.0000 0.0000 'International Tables Vol C Tables 4.2.6.8 and 6.1.1.4'
N N 0.0061 0.0033 'International Tables Vol C Tables 4.2.6.8 and 6.1.1.4'
O O 0.0106 0.0060 'International Tables Vol C Tables 4.2.6.8 and 6.1.1.4'
K K 0.2009 0.2494 'International Tables Vol C Tables 4.2.6.8 and 6.1.1.4'
B B 0.0013 0.0007 'International Tables Vol C Tables 4.2.6.8 and 6.1.1.4'

loop_
_geom_angle_atom_site_label_1
_geom_angle_atom_site_label_2
_geom_angle_atom_site_label_3
_geom_angle
O1 C2 C3 109.26(17)
O1 C2 H2A 109.8
C3 C2 H2A 109.8
O1 C2 H2B 109.8
C3 C2 H2B 109.8
H2A C2 H2B 108.3
O4 C3 C2 108.62(17)
O4 C3 H3A 110.0
C2 C3 H3A 110.0
O4 C3 H3B 110.0
C2 C3 H3B 110.0
H3A C3 H3B 108.3
O4 C5 C6 108.56(19)
O4 C5 H5A 110.0
C6 C5 H5A 110.0
O4 C5 H5B 110.0
C6 C5 H5B 110.0
H5A C5 H5B 108.4
O7 C6 C5 109.03(17)
O7 C6 H6A 109.9
C5 C6 H6A 109.9
O7 C6 H6B 109.9
C5 C6 H6B 109.9
H6A C6 H6B 108.3
O7 C8 C9 109.33(18)
O7 C8 H8B 109.8
C9 C8 H8B 109.8
O7 C8 H8A 109.8
C9 C8 H8A 109.8
H8B C8 H8A 108.3
O10 C9 C8 108.51(19)
O10 C9 H9A 110.0
C8 C9 H9A 110.0
O10 C9 H9B 110.0
C8 C9 H9B 110.0
H9A C9 H9B 108.4
O10 C11 C12 108.93(18)
O10 C11 H11A 109.9
C12 C11 H11A 109.9
O10 C11 H11B 109.9
C12 C11 H11B 109.9
H11A C11 H11B 108.3
O13 C12 C11 109.71(18)
O13 C12 H12A 109.7
C11 C12 H12A 109.7
O13 C12 H12B 109.7
C11 C12 H12B 109.7
H12A C12 H12B 108.2
O13 C14 C15 108.61(18)
O13 C14 H14A 110.0
C15 C14 H14A 110.0
O13 C14 H14B 110.0
C15 C14 H14B 110.0
H14A C14 H14B 108.3
O16 C15 C14 108.60(18)
O16 C15 H15A 110.0
C14 C15 H15A 110.0
O16 C15 H15B 110.0
C14 C15 H15B 110.0
H15A C15 H15B 108.4
O16 C17 C18 108.22(16)
O16 C17 H17A 110.1
C18 C17 H17A 110.1
O16 C17 H17B 110.1
C18 C17 H17B 110.1
H17A C17 H17B 108.4
O1 C18 C17 108.32(17)
O1 C18 H18A 110.0
C17 C18 H18A 110.0
O1 C18 H18B 110.0
C17 C18 H18B 110.0
H18A C18 H18B 108.4
O20 C21 N23 117.22(19)
O20 C21 B22 123.5(2)
N23 C21 B22 119.2(2)
O20 C21 K1 52.44(10)
N23 C21 K1 160.74(14)
B22 C21 K1 73.98(14)
N23 C24 C25 110.58(17)
N23 C24 H24A 109.5
C25 C24 H24A 109.5
N23 C24 H24B 109.5
C25 C24 H24B 109.5
H24A C24 H24B 108.1
C26 C25 C24 112.93(16)
C26 C25 H25A 109.0
C24 C25 H25A 109.0
C26 C25 H25B 109.0
C24 C25 H25B 109.0
H25A C25 H25B 107.8
C30 C26 N27 109.3(2)
C30 C26 C25 130.1(2)
N27 C26 C25 120.5(2)
N29 C28 N27 112.5(2)
N29 C28 H28A 123.7
N27 C28 H28A 123.7
C26 C30 N29 107.1(2)
C26 C30 H30 126.4
N29 C30 H30 126.4
C21 N23 C24 123.72(18)
C21 N23 H23A 118.1
C24 N23 H23A 118.1
C28 N27 C26 104.30(19)
C28 N29 C30 106.73(19)
C28 N29 H29A 126.6
C30 N29 H29A 126.6
C18 O1 C2 112.27(16)
C18 O1 K1 107.21(11)
C2 O1 K1 105.53(11)
C5 O4 C3 111.56(17)
C5 O4 K1 122.58(13)
C3 O4 K1 121.42(12)
C8 O7 C6 112.07(17)
C8 O7 K1 107.51(12)
C6 O7 K1 104.65(11)
C11 O10 C9 111.94(17)
C11 O10 K1 118.41(12)
C9 O10 K1 121.36(13)
C14 O13 C12 110.88(17)
C14 O13 K1 106.51(11)
C12 O13 K1 109.65(12)
C15 O16 C17 111.94(15)
C15 O16 K1 118.99(11)
C17 O16 K1 120.75(11)
C21 O20 K1 106.28(12)
O20 K1 O4 82.13(4)
O20 K1 O16 84.98(4)
O4 K1 O16 116.05(4)
O20 K1 O10 138.53(4)
O4 K1 O10 113.93(4)
O16 K1 O10 116.53(4)
O20 K1 O13 127.82(4)
O4 K1 O13 145.21(4)
O16 K1 O13 58.69(4)
O10 K1 O13 57.87(4)
O20 K1 O1 72.96(4)
O4 K1 O1 58.55(4)
O16 K1 O1 57.75(4)
O10 K1 O1 148.41(4)
O13 K1 O1 108.89(4)
O20 K1 O7 120.96(4)
O4 K1 O7 57.78(4)
O16 K1 O7 148.99(4)
O10 K1 O7 56.40(4)
O13 K1 O7 107.32(4)
O1 K1 O7 110.56(4)
O20 K1 B22 48.57(6)
O4 K1 B22 117.93(6)
O16 K1 B22 97.03(6)
O10 K1 B22 91.91(6)
O13 K1 B22 96.68(6)
O1 K1 B22 119.13(6)
O7 K1 B22 112.73(6)
O20 K1 C21 21.27(4)
O4 K1 C21 100.69(5)
O16 K1 C21 86.13(4)
O10 K1 C21 119.79(5)
O13 K1 C21 112.54(5)
O1 K1 C21 91.57(5)
O7 K1 C21 124.36(4)
B22 K1 C21 28.00(6)
O20 K1 H22C 64.0(5)
O4 K1 H22C 137.4(5)
O16 K1 H22C 87.2(5)
O10 K1 H22C 81.2(5)
O13 K1 H22C 77.1(5)
O1 K1 H22C 126.4(4)
O7 K1 H22C 118.2(4)
B22 K1 H22C 19.5(5)
C21 K1 H22C 42.7(5)
C21 B22 K1 78.02(14)
C21 B22 H22A 110.6(12)
K1 B22 H22A 164.1(12)
C21 B22 H22B 105.9(12)
K1 B22 H22B 74.5(11)
H22A B22 H22B 114.1(15)
C21 B22 H22C 112.2(11)
K1 B22 H22C 55.0(11)
H22A B22 H22C 109.2(16)
H22B B22 H22C 104.8(16)

loop_
_geom_bond_atom_site_label_1
_geom_bond_atom_site_label_2
_geom_bond_distance
C2 O1 1.427(2)
C2 C3 1.493(3)
C2 H2A 0.9900
C2 H2B 0.9900
C3 O4 1.424(2)
C3 H3A 0.9900
C3 H3B 0.9900
C5 O4 1.419(2)
C5 C6 1.487(3)
C5 H5A 0.9900
C5 H5B 0.9900
C6 O7 1.426(2)
C6 H6A 0.9900
C6 H6B 0.9900
C8 O7 1.419(2)
C8 C9 1.487(3)
C8 H8B 0.9900
C8 H8A 0.9900
C9 O10 1.422(3)
C9 H9A 0.9900
C9 H9B 0.9900
C11 O10 1.420(2)
C11 C12 1.480(3)
C11 H11A 0.9900
C11 H11B 0.9900
C12 O13 1.426(2)
C12 H12A 0.9900
C12 H12B 0.9900
C14 O13 1.424(2)
C14 C15 1.495(3)
C14 H14A 0.9900
C14 H14B 0.9900
C15 O16 1.418(2)
C15 H15A 0.9900
C15 H15B 0.9900
C17 O16 1.425(2)
C17 C18 1.492(3)
C17 H17A 0.9900
C17 H17B 0.9900
C18 O1 1.426(2)
C18 H18A 0.9900
C18 H18B 0.9900
C21 O20 1.265(2)
C21 N23 1.341(2)
C21 B22 1.606(3)
C21 K1 3.347(2)
C24 N23 1.455(2)
C24 C25 1.526(3)
C24 H24A 0.9900
C24 H24B 0.9900
C25 C26 1.490(3)
C25 H25A 0.9900
C25 H25B 0.9900
C26 C30 1.357(3)
C26 N27 1.383(3)
C28 N29 1.332(3)
C28 N27 1.332(3)
C28 H28A 0.9500
C30 N29 1.361(3)
C30 H30 0.9500
N23 H23A 0.8800
N29 H29A 0.8800
O1 K1 2.9530(13)
O4 K1 2.7904(14)
O7 K1 3.0095(14)
O10 K1 2.9125(15)
O13 K1 2.9238(14)
O16 K1 2.8417(13)
O20 K1 2.7645(15)
K1 B22 3.289(3)
K1 H22C 2.80(2)
B22 H22A 1.13(2)
B22 H22B 1.17(2)
B22 H22C 1.14(2)

loop_
_geom_hbond_atom_site_label_D
_geom_hbond_atom_site_label_H
_geom_hbond_atom_site_label_A
_geom_hbond_distance_DH
_geom_hbond_distance_HA
_geom_hbond_distance_DA
_geom_hbond_angle_DHA
_geom_hbond_site_symmetry_A
N29 H29A O20 0.88 1.89 2.761(2) 172.8 1_455

loop_
_geom_torsion_atom_site_label_1
_geom_torsion_atom_site_label_2
_geom_torsion_atom_site_label_3
_geom_torsion_atom_site_label_4
_geom_torsion
O1 C2 C3 O4 -64.3(2)
O4 C5 C6 O7 65.3(2)
O7 C8 C9 O10 -64.2(2)
O10 C11 C12 O13 65.5(2)
O13 C14 C15 O16 -67.2(2)
O16 C17 C18 O1 65.5(2)
N23 C24 C25 C26 -54.9(2)
C24 C25 C26 C30 -87.9(3)
C24 C25 C26 N27 87.7(2)
N27 C26 C30 N29 0.6(2)
C25 C26 C30 N29 176.60(18)
O20 C21 N23 C24 1.0(3)
B22 C21 N23 C24 178.4(2)
K1 C21 N23 C24 -51.7(5)
C25 C24 N23 C21 -177.80(17)
N29 C28 N27 C26 0.1(2)
C30 C26 N27 C28 -0.4(2)
C25 C26 N27 C28 -176.89(18)
N27 C28 N29 C30 0.2(2)
C26 C30 N29 C28 -0.5(2)
C17 C18 O1 C2 179.60(16)
C17 C18 O1 K1 -64.95(17)
C3 C2 O1 C18 -179.17(17)
C3 C2 O1 K1 64.37(17)
C6 C5 O4 C3 174.07(16)
C6 C5 O4 K1 -29.3(2)
C2 C3 O4 C5 -174.57(16)
C2 C3 O4 K1 28.5(2)
C9 C8 O7 C6 -179.94(17)
C9 C8 O7 K1 65.60(19)
C5 C6 O7 C8 179.35(17)
C5 C6 O7 K1 -64.45(18)
C12 C11 O10 C9 176.93(17)
C12 C11 O10 K1 -34.2(2)
C8 C9 O10 C11 176.43(17)
C8 C9 O10 K1 28.6(2)
C15 C14 O13 C12 -175.59(17)
C15 C14 O13 K1 65.17(18)
C11 C12 O13 C14 -179.77(16)
C11 C12 O13 K1 -62.44(18)
C14 C15 O16 C17 -179.10(18)
C14 C15 O16 K1 32.3(2)
C18 C17 O16 C15 -179.29(17)
C18 C17 O16 K1 -31.3(2)
N23 C21 O20 K1 -160.67(13)
B22 C21 O20 K1 22.0(2)
C21 O20 K1 O4 -150.56(12)
C21 O20 K1 O16 92.24(12)
C21 O20 K1 O10 -33.04(15)
C21 O20 K1 O13 49.00(13)
C21 O20 K1 O1 150.00(12)
C21 O20 K1 O7 -105.84(12)
C21 O20 K1 B22 -11.74(13)
C5 O4 K1 O20 132.87(14)
C3 O4 K1 O20 -72.80(13)
C5 O4 K1 O16 -146.69(13)
C3 O4 K1 O16 7.65(14)
C5 O4 K1 O10 -7.16(15)
C3 O4 K1 O10 147.18(12)
C5 O4 K1 O13 -74.75(16)
C3 O4 K1 O13 79.58(15)
C5 O4 K1 O1 -152.34(15)
C3 O4 K1 O1 2.00(12)
C5 O4 K1 O7 -1.64(13)
C3 O4 K1 O7 152.70(14)
C5 O4 K1 B22 98.90(15)
C3 O4 K1 B22 -106.76(13)
C5 O4 K1 C21 122.41(14)
C3 O4 K1 C21 -83.25(13)
C15 O16 K1 O20 -141.31(13)
C17 O16 K1 O20 72.94(13)
C15 O16 K1 O4 139.98(13)
C17 O16 K1 O4 -5.77(14)
C15 O16 K1 O10 1.52(14)
C17 O16 K1 O10 -144.23(12)
C15 O16 K1 O13 -0.61(12)
C17 O16 K1 O13 -146.36(14)
C15 O16 K1 O1 145.69(14)
C17 O16 K1 O1 -0.06(12)
C15 O16 K1 O7 69.79(16)
C17 O16 K1 O7 -75.96(15)
C15 O16 K1 B22 -94.17(14)
C17 O16 K1 B22 120.08(13)
C15 O16 K1 C21 -120.01(13)
C17 O16 K1 C21 94.25(13)
C11 O10 K1 O20 115.63(14)
C9 O10 K1 O20 -98.57(16)
C11 O10 K1 O4 -138.35(13)
C9 O10 K1 O4 7.46(16)
C11 O10 K1 O16 0.98(15)
C9 O10 K1 O16 146.78(14)
C11 O10 K1 O13 3.12(13)
C9 O10 K1 O13 148.93(16)
C11 O10 K1 O1 -69.94(17)
C9 O10 K1 O1 75.87(17)
C11 O10 K1 O7 -143.96(15)
C9 O10 K1 O7 1.85(14)
C11 O10 K1 B22 99.81(14)
C9 O10 K1 B22 -114.38(16)
C11 O10 K1 C21 102.45(14)
C9 O10 K1 C21 -111.75(15)
C14 O13 K1 O20 20.46(14)
C12 O13 K1 O20 -99.57(14)
C14 O13 K1 O4 -123.99(13)
C12 O13 K1 O4 115.97(14)
C14 O13 K1 O16 -32.53(11)
C12 O13 K1 O16 -152.57(14)
C14 O13 K1 O10 149.71(13)
C12 O13 K1 O10 29.67(13)
C14 O13 K1 O1 -62.27(13)
C12 O13 K1 O1 177.69(13)
C14 O13 K1 O7 178.02(12)
C12 O13 K1 O7 57.98(14)
C14 O13 K1 B22 61.65(13)
C12 O13 K1 B22 -58.38(14)
C14 O13 K1 C21 37.71(13)
C12 O13 K1 C21 -82.32(14)
C18 O1 K1 O20 -62.02(12)
C2 O1 K1 O20 57.84(11)
C18 O1 K1 O4 -153.14(13)
C2 O1 K1 O4 -33.29(11)
C18 O1 K1 O16 32.87(12)
C2 O1 K1 O16 152.72(12)
C18 O1 K1 O10 121.84(13)
C2 O1 K1 O10 -118.31(13)
C18 O1 K1 O13 62.94(13)
C2 O1 K1 O13 -177.20(11)
C18 O1 K1 O7 -179.38(12)
C2 O1 K1 O7 -59.53(12)
C18 O1 K1 B22 -46.41(15)
C2 O1 K1 B22 73.44(13)
C18 O1 K1 C21 -51.56(13)
C2 O1 K1 C21 68.29(12)
C8 O7 K1 O20 97.03(13)
C6 O7 K1 O20 -22.29(13)
C8 O7 K1 O4 152.50(14)
C6 O7 K1 O4 33.18(12)
C8 O7 K1 O16 -119.85(14)
C6 O7 K1 O16 120.83(13)
C8 O7 K1 O10 -33.55(12)
C6 O7 K1 O10 -152.87(13)
C8 O7 K1 O13 -62.38(13)
C6 O7 K1 O13 178.30(12)
C8 O7 K1 O1 178.98(13)
C6 O7 K1 O1 59.66(13)
C8 O7 K1 B22 42.85(14)
C6 O7 K1 B22 -76.47(13)
C8 O7 K1 C21 72.02(14)
C6 O7 K1 C21 -47.30(14)
N23 C21 K1 O20 63.2(4)
B22 C21 K1 O20 -161.0(2)
O20 C21 K1 O4 29.70(12)
N23 C21 K1 O4 92.9(4)
B22 C21 K1 O4 -131.34(13)
O20 C21 K1 O16 -86.09(12)
N23 C21 K1 O16 -22.9(4)
B22 C21 K1 O16 112.87(14)
O20 C21 K1 O10 155.41(11)
N23 C21 K1 O10 -141.4(4)
B22 C21 K1 O10 -5.63(15)
O20 C21 K1 O13 -139.80(11)
N23 C21 K1 O13 -76.6(4)
B22 C21 K1 O13 59.16(14)
O20 C21 K1 O1 -28.57(12)
N23 C21 K1 O1 34.6(4)
B22 C21 K1 O1 170.39(13)
O20 C21 K1 O7 87.81(13)
N23 C21 K1 O7 151.0(4)
B22 C21 K1 O7 -73.23(14)
O20 C21 K1 B22 161.0(2)
N23 C21 K1 B22 -135.8(5)
O20 C21 B22 K1 -18.00(19)
N23 C21 B22 K1 164.72(16)
O20 K1 B22 C21 9.05(10)
O4 K1 B22 C21 56.62(14)
O16 K1 B22 C21 -67.86(13)
O10 K1 B22 C21 175.12(13)
O13 K1 B22 C21 -127.02(13)
O1 K1 B22 C21 -11.01(15)
O7 K1 B22 C21 121.02(12)
